data_7032916
loop_
_publ_author_name
'Han, Song-De'
'Miao, Xiao-Hong'
'Liu, Sui-Jun'
'Bu, Xian-He'

_publ_section_title
;
 A series of cobalt and nickel clusters based on thiol-containing ligands
 accompanied by in situ ligand formation.
;
_journal_issue 2
_journal_name_full 'Dalton transactions (Cambridge, England : 2003)'
_journal_page_first 560
_journal_page_last 567
_journal_paper_doi 10.1039/c4dt03109a
_journal_volume 44
_journal_year 2015
_chemical_formula_moiety 'C46 H36 N6 O2 Ni6 S15'
_chemical_formula_sum 'C46 H36 N6 Ni6 O2 S15'
_chemical_formula_weight 1537.95
_chemical_name_systematic
; 
 ? 
;
_space_group_IT_number 14
_symmetry_cell_setting monoclinic
_symmetry_space_group_name_Hall '-P 2yn'
_symmetry_space_group_name_H-M 'P 1 21/n 1'
_atom_sites_solution_hydrogens geom
_atom_sites_solution_primary direct
_atom_sites_solution_secondary difmap
_audit_creation_method SHELXL-97
_cell_angle_alpha 90.00
_cell_angle_beta 103.45(3)
_cell_angle_gamma 90.00
_cell_formula_units_Z 4
_cell_length_a 15.384(3)
_cell_length_b 15.673(3)
_cell_length_c 25.018(5)
_cell_measurement_temperature 293(2)
_cell_volume 5867(2)
_computing_cell_refinement 'CrystalClear (Rigaku Inc., 2008)'
_computing_data_collection 'CrystalClear (Rigaku Inc., 2008)'
_computing_data_reduction 'CrystalClear (Rigaku Inc., 2008)'
_computing_structure_refinement 'SHELXL-97 (Sheldrick, 1997)'
_computing_structure_solution 'SHELXS-97 (Sheldrick, 1990)'
_diffrn_ambient_temperature 293(2)
_diffrn_measured_fraction_theta_full 0.993
_diffrn_measured_fraction_theta_max 0.993
_diffrn_measurement_device_type 'Saturn70 (4x4 bin mode)'
_diffrn_radiation_monochromator Confocal
_diffrn_radiation_source 'Rotating Anode'
_diffrn_radiation_type MoK\a
_diffrn_radiation_wavelength 0.71073
_diffrn_reflns_av_R_equivalents 0.1125
_diffrn_reflns_av_sigmaI/netI 0.1087
_diffrn_reflns_limit_h_max 16
_diffrn_reflns_limit_h_min -20
_diffrn_reflns_limit_k_max 20
_diffrn_reflns_limit_k_min -20
_diffrn_reflns_limit_l_max 32
_diffrn_reflns_limit_l_min -32
_diffrn_reflns_number 50528
_diffrn_reflns_theta_full 27.84
_diffrn_reflns_theta_max 27.84
_diffrn_reflns_theta_min 2.30
_exptl_absorpt_coefficient_mu 2.455
_exptl_absorpt_correction_T_max 0.727
_exptl_absorpt_correction_T_min 0.649
_exptl_absorpt_correction_type multi-scan
_exptl_crystal_colour brown
_exptl_crystal_density_diffrn 1.637
_exptl_crystal_density_method 'not measured'
_exptl_crystal_description block
_exptl_crystal_F_000 2904
_exptl_crystal_size_max 0.18
_exptl_crystal_size_mid 0.15
_exptl_crystal_size_min 0.13
_platon_squeeze_details
;
The PLATON SQUEEZE procedure was used to treat 
regions of diffuse solvent which could not be modeled 
properly in terms of atomic sites. Their contribution to 
the diffraction pattern was removed and modified F^2^ was
written to a new HKL file. The number of located electrons, 
215 in four voids per unit cell, is included in the formula, formula weight, 
calculated density, and F(000). There are four formula units 
in one unit cell. On base of charge balance considerations, volume/count_electrons 
analysis, TG analyses and elemental analyses, this residual electron density 
was assigned to two  ethanol molecules. So SQUEEZE removed these 
disordered units per unit cell. The tentative formula for compound 1 
is presented as in the text.
See refs. (a) O. V. Dolomanov, D. B. Cordes, N. R. Champness, A. J. Blake,
L. R. Hanton, G. B. Jameson, M. Schroder and C. Wilson. Chem. Commun.
2004, 642; (b) Y. Du, A. L. Thompson and D. O. Hare. Chem. Commun. 2008, 5987;
(c) Y. F. Bi, X. T. Wang, W. P. Liao, X. F. Wang, X. W. Wang, H. J. Zhang,
and S. Gao, J. Am. Chem. Soc. 2009, 131, 11650.
;
_refine_diff_density_max 0.732
_refine_diff_density_min -0.967
_refine_diff_density_rms 0.157
_refine_ls_extinction_coef 0.00251(13)
_refine_ls_extinction_expression Fc^*^=kFc[1+0.001xFc^2^\l^3^/sin(2\q)]^-1/4^
_refine_ls_extinction_method SHELXL
_refine_ls_goodness_of_fit_ref 0.908
_refine_ls_hydrogen_treatment constr
_refine_ls_matrix_type full
_refine_ls_number_parameters 623
_refine_ls_number_reflns 13854
_refine_ls_number_restraints 0
_refine_ls_restrained_S_all 0.908
_refine_ls_R_factor_all 0.0840
_refine_ls_R_factor_gt 0.0508
_refine_ls_shift/su_max 0.001
_refine_ls_shift/su_mean 0.000
_refine_ls_structure_factor_coef Fsqd
_refine_ls_weighting_details 'calc w=1/[\s^2^(Fo^2^)+(0.0561P)^2^+0.0000P] where P=(Fo^2^+2Fc^2^)/3'
_refine_ls_weighting_scheme calc
_refine_ls_wR_factor_gt 0.1208
_refine_ls_wR_factor_ref 0.1381
_reflns_number_gt 8562
_reflns_number_total 13854
_reflns_threshold_expression >2sigma(I)
_cod_data_source_file c4dt03109a2.cif
_cod_data_source_block 5
_cod_depositor_comments
;
The following automatic conversions were performed:

'_exptl_absorpt_correction_type' value 'Multi-scan' changed to
'multi-scan' according to
/usr/data/users/saulius/crontab/automatic-downloads/rss-feeds/RSC/lib/dictionaries/cif_core.dic
dictionary named 'cif_core.dic' version 2.4.2 from 2011-04-26.

Automatic conversion script
Id: cif_fix_values 2827 2014-09-09 07:05:25Z andrius 

 Adding full bibliography for 7032912--7032919.cif.
;
_cod_original_sg_symbol_H-M 'P 21/n'
_cod_original_formula_sum 'C46 H36 N6 O2 Ni6 S15'
_cod_database_code 7032916

loop_
_symmetry_equiv_pos_as_xyz
'x, y, z'
'-x+1/2, y+1/2, -z+1/2'
'-x, -y, -z'
'x-1/2, -y-1/2, z-1/2'

loop_
_atom_site_label
_atom_site_type_symbol
_atom_site_fract_x
_atom_site_fract_y
_atom_site_fract_z
_atom_site_U_iso_or_equiv
_atom_site_adp_type
_atom_site_occupancy
_atom_site_symmetry_multiplicity
_atom_site_calc_flag
_atom_site_refinement_flags
Ni4 Ni 0.43625(4) 0.82332(3) 0.16706(2) 0.03286(15) Uani 1 1 d .
Ni3 Ni 0.32014(4) 0.81648(3) 0.06474(2) 0.03435(15) Uani 1 1 d .
Ni1 Ni 0.18610(4) 0.76126(4) 0.11249(2) 0.03490(15) Uani 1 1 d .
Ni2 Ni 0.29420(4) 0.64593(3) 0.07870(2) 0.03303(15) Uani 1 1 d .
Ni5 Ni 0.30518(4) 0.77079(3) 0.21658(2) 0.03393(15) Uani 1 1 d .
Ni6 Ni 0.41214(4) 0.65185(3) 0.18364(2) 0.03282(15) Uani 1 1 d .
S13 S 0.26552(7) 0.65772(6) 0.16091(4) 0.0317(2) Uani 1 1 d .
S14 S 0.41979(7) 0.71990(6) 0.10641(4) 0.0311(2) Uani 1 1 d .
S15 S 0.29129(7) 0.85416(6) 0.14434(4) 0.0320(2) Uani 1 1 d .
S10 S 0.35754(10) 0.87537(8) 0.27768(5) 0.0528(4) Uani 1 1 d .
S4 S 0.44327(10) 1.04774(8) 0.27789(5) 0.0530(4) Uani 1 1 d .
S2 S 0.39576(10) 0.63400(8) -0.07542(5) 0.0524(3) Uani 1 1 d .
S8 S 0.33776(11) 0.78327(8) -0.01920(5) 0.0561(4) Uani 1 1 d .
S11 S 0.40584(10) 0.57905(10) 0.25951(6) 0.0589(4) Uani 1 1 d .
S12 S 0.58174(9) 0.80058(8) 0.19983(6) 0.0544(4) Uani 1 1 d .
S5 S 0.28752(10) 0.56303(9) 0.33681(5) 0.0570(4) Uani 1 1 d .
S3 S 0.11574(10) 1.02012(9) 0.00362(7) 0.0682(5) Uani 1 1 d .
S1 S -0.01602(10) 0.55472(11) 0.05921(6) 0.0677(4) Uani 1 1 d .
S6 S 0.71158(9) 0.66079(9) 0.23163(6) 0.0574(4) Uani 1 1 d .
S7 S 0.16996(9) 0.57102(9) 0.04541(6) 0.0568(4) Uani 1 1 d .
N6 N 0.5420(2) 0.6309(2) 0.19967(14) 0.0345(8) Uani 1 1 d .
N2 N 0.3379(3) 0.6172(2) 0.01302(14) 0.0365(9) Uani 1 1 d .
N5 N 0.2846(3) 0.6972(2) 0.27627(14) 0.0399(9) Uani 1 1 d .
N3 N 0.2499(3) 0.9187(2) 0.03356(14) 0.0393(9) Uani 1 1 d .
C22 C 0.4992(3) 1.0022(3) 0.19279(18) 0.0367(10) Uani 1 1 d .
N4 N 0.4519(3) 0.9330(2) 0.20591(14) 0.0372(9) Uani 1 1 d .
C28 C 0.4178(3) 0.9460(3) 0.24898(17) 0.0399(11) Uani 1 1 d .
C14 C 0.3544(3) 0.6759(3) -0.02146(17) 0.0409(11) Uani 1 1 d .
C35 C 0.3233(3) 0.6225(3) 0.28700(18) 0.0433(12) Uani 1 1 d .
C15 C 0.2812(3) 0.9905(3) 0.01034(18) 0.0415(11) Uani 1 1 d .
C29 C 0.2240(3) 0.7126(3) 0.30966(18) 0.0429(11) Uani 1 1 d .
C7 C 0.0848(3) 0.6109(3) 0.07127(19) 0.0466(12) Uani 1 1 d .
N1 N 0.0840(2) 0.6820(2) 0.09899(15) 0.0403(9) Uani 1 1 d .
C23 C 0.5407(3) 1.0067(3) 0.1485(2) 0.0476(12) Uani 1 1 d .
H23 H 0.5379 0.9610 0.1245 0.057 Uiso 1 1 calc R
C36 C 0.5839(3) 0.5504(3) 0.21083(17) 0.0390(11) Uani 1 1 d .
C34 C 0.2176(3) 0.6463(3) 0.34570(19) 0.0468(12) Uani 1 1 d .
C2 C -0.0193(4) 0.7671(4) 0.1411(2) 0.0630(16) Uani 1 1 d .
H2 H 0.0231 0.8089 0.1542 0.076 Uiso 1 1 calc R
C25 C 0.5907(4) 1.1483(3) 0.1773(2) 0.0556(14) Uani 1 1 d .
H25 H 0.6215 1.1973 0.1716 0.067 Uiso 1 1 calc R
C8 C 0.3574(3) 0.5339(3) -0.00216(17) 0.0370(10) Uani 1 1 d .
C21 C 0.1650(3) 0.9261(3) 0.03281(19) 0.0468(12) Uani 1 1 d .
C42 C 0.5998(3) 0.6937(3) 0.20728(18) 0.0399(11) Uani 1 1 d .
C20 C 0.2172(4) 1.0510(3) -0.0083(2) 0.0537(14) Uani 1 1 d .
C9 C 0.3465(3) 0.4597(3) 0.0252(2) 0.0464(12) Uani 1 1 d .
H9 H 0.3243 0.4614 0.0567 0.056 Uiso 1 1 calc R
C24 C 0.5857(4) 1.0805(3) 0.1414(2) 0.0529(13) Uani 1 1 d .
H24 H 0.6131 1.0847 0.1120 0.063 Uiso 1 1 calc R
C27 C 0.5041(3) 1.0708(3) 0.22881(18) 0.0422(11) Uani 1 1 d .
C1 C 0.0018(3) 0.6961(4) 0.1121(2) 0.0489(13) Uani 1 1 d .
C13 C 0.3895(3) 0.5314(3) -0.05001(18) 0.0419(11) Uani 1 1 d .
C6 C -0.0612(4) 0.6315(4) 0.0925(2) 0.0580(15) Uani 1 1 d .
C32 C 0.1146(4) 0.7242(4) 0.3825(2) 0.0676(17) Uani 1 1 d .
H32 H 0.0767 0.7288 0.4064 0.081 Uiso 1 1 calc R
C31 C 0.1217(4) 0.7932(4) 0.3476(2) 0.0612(15) Uani 1 1 d .
H31 H 0.0897 0.8429 0.3496 0.073 Uiso 1 1 calc R
C33 C 0.1622(4) 0.6508(4) 0.3820(2) 0.0594(15) Uani 1 1 d .
H33 H 0.1576 0.6055 0.4052 0.071 Uiso 1 1 calc R
C41 C 0.6773(3) 0.5552(3) 0.2295(2) 0.0464(12) Uani 1 1 d .
C30 C 0.1750(4) 0.7882(4) 0.3105(2) 0.0532(13) Uani 1 1 d .
H30 H 0.1785 0.8332 0.2868 0.064 Uiso 1 1 calc R
C12 C 0.4145(4) 0.4545(3) -0.0696(2) 0.0542(14) Uani 1 1 d .
H12 H 0.4381 0.4530 -0.1006 0.065 Uiso 1 1 calc R
C11 C 0.4036(4) 0.3801(3) -0.0419(2) 0.0578(14) Uani 1 1 d .
H11 H 0.4193 0.3280 -0.0547 0.069 Uiso 1 1 calc R
C26 C 0.5512(4) 1.1451(3) 0.2214(2) 0.0536(14) Uani 1 1 d .
H26 H 0.5556 1.1908 0.2456 0.064 Uiso 1 1 calc R
C10 C 0.3692(4) 0.3827(3) 0.0051(2) 0.0545(14) Uani 1 1 d .
H10 H 0.3614 0.3322 0.0230 0.065 Uiso 1 1 calc R
S9 S 0.09885(9) 0.85261(10) 0.05590(6) 0.0637(4) Uani 1 1 d .
C37 C 0.5413(4) 0.4720(3) 0.2048(2) 0.0496(13) Uani 1 1 d .
H37 H 0.4796 0.4678 0.1926 0.060 Uiso 1 1 calc R
C38 C 0.5942(4) 0.4002(3) 0.2175(2) 0.0625(16) Uani 1 1 d .
H38 H 0.5667 0.3470 0.2131 0.075 Uiso 1 1 calc R
C16 C 0.3680(4) 1.0031(3) 0.0068(2) 0.0564(14) Uani 1 1 d .
H16 H 0.4113 0.9618 0.0194 0.068 Uiso 1 1 calc R
C17 C 0.3898(4) 1.0786(4) -0.0160(3) 0.0694(17) Uani 1 1 d .
H17 H 0.4484 1.0882 -0.0185 0.083 Uiso 1 1 calc R
C40 C 0.7295(4) 0.4811(3) 0.2423(2) 0.0607(15) Uani 1 1 d .
H40 H 0.7913 0.4842 0.2544 0.073 Uiso 1 1 calc R
C39 C 0.6858(4) 0.4039(4) 0.2364(2) 0.0675(17) Uani 1 1 d .
H39 H 0.7183 0.3538 0.2452 0.081 Uiso 1 1 calc R
C18 C 0.3247(5) 1.1401(4) -0.0352(3) 0.0771(19) Uani 1 1 d .
H18 H 0.3402 1.1904 -0.0504 0.092 Uiso 1 1 calc R
C3 C -0.1052(5) 0.7731(5) 0.1498(3) 0.082(2) Uani 1 1 d .
H3 H -0.1207 0.8191 0.1692 0.098 Uiso 1 1 calc R
C4 C -0.1689(5) 0.7091(6) 0.1291(3) 0.094(3) Uani 1 1 d .
H4 H -0.2265 0.7141 0.1344 0.112 Uiso 1 1 calc R
C19 C 0.2377(5) 1.1269(4) -0.0320(3) 0.0723(18) Uani 1 1 d .
H19 H 0.1937 1.1673 -0.0453 0.087 Uiso 1 1 calc R
C5 C -0.1474(4) 0.6392(5) 0.1010(3) 0.076(2) Uani 1 1 d .
H5 H -0.1901 0.5976 0.0878 0.092 Uiso 1 1 calc R

loop_
_atom_site_aniso_label
_atom_site_aniso_U_11
_atom_site_aniso_U_22
_atom_site_aniso_U_33
_atom_site_aniso_U_23
_atom_site_aniso_U_13
_atom_site_aniso_U_12
Ni4 0.0318(3) 0.0273(3) 0.0366(3) -0.0048(2) 0.0021(2) -0.0018(2)
Ni3 0.0394(4) 0.0311(3) 0.0310(3) 0.0016(2) 0.0051(2) 0.0051(2)
Ni1 0.0297(3) 0.0357(3) 0.0355(3) 0.0024(2) -0.0002(2) 0.0008(2)
Ni2 0.0330(3) 0.0341(3) 0.0308(3) -0.0056(2) 0.0050(2) -0.0037(2)
Ni5 0.0387(4) 0.0324(3) 0.0291(3) 0.0000(2) 0.0049(2) -0.0028(2)
Ni6 0.0288(3) 0.0325(3) 0.0344(3) 0.0035(2) 0.0019(2) 0.0011(2)
S13 0.0303(6) 0.0320(5) 0.0301(5) 0.0004(4) 0.0018(4) -0.0023(5)
S14 0.0308(6) 0.0292(5) 0.0319(5) -0.0022(4) 0.0046(4) 0.0000(4)
S15 0.0342(6) 0.0294(5) 0.0302(5) -0.0007(4) 0.0034(4) 0.0030(5)
S10 0.0725(10) 0.0515(7) 0.0360(6) -0.0093(6) 0.0160(6) -0.0183(7)
S4 0.0740(10) 0.0398(6) 0.0425(7) -0.0139(6) 0.0081(6) -0.0109(7)
S2 0.0724(10) 0.0495(7) 0.0408(6) -0.0041(6) 0.0241(6) 0.0008(7)
S8 0.0960(12) 0.0383(6) 0.0373(6) 0.0038(5) 0.0222(7) 0.0101(7)
S11 0.0563(9) 0.0691(9) 0.0529(8) 0.0273(7) 0.0160(7) 0.0196(7)
S12 0.0334(7) 0.0364(6) 0.0840(10) -0.0008(7) -0.0059(7) -0.0037(5)
S5 0.0641(10) 0.0554(8) 0.0530(8) 0.0190(7) 0.0166(7) -0.0023(7)
S3 0.0510(9) 0.0592(8) 0.0878(11) 0.0331(8) 0.0027(8) 0.0145(7)
S1 0.0453(9) 0.0857(11) 0.0683(9) -0.0082(9) 0.0059(7) -0.0299(8)
S6 0.0295(7) 0.0558(8) 0.0824(10) 0.0078(7) 0.0041(7) 0.0025(6)
S7 0.0451(8) 0.0661(9) 0.0576(8) -0.0278(7) 0.0089(6) -0.0182(7)
N6 0.030(2) 0.0348(18) 0.0357(19) 0.0012(16) 0.0019(16) 0.0035(16)
N2 0.041(2) 0.0343(18) 0.0332(19) -0.0034(16) 0.0059(16) 0.0001(17)
N5 0.040(2) 0.045(2) 0.0334(19) 0.0026(17) 0.0058(17) -0.0026(19)
N3 0.046(3) 0.0338(19) 0.036(2) 0.0063(16) 0.0052(17) 0.0087(18)
C22 0.041(3) 0.027(2) 0.037(2) -0.0010(18) -0.003(2) -0.0065(19)
N4 0.042(2) 0.0284(17) 0.038(2) -0.0030(16) 0.0025(17) -0.0013(16)
C28 0.051(3) 0.031(2) 0.033(2) -0.0045(19) 0.000(2) -0.005(2)
C14 0.048(3) 0.040(2) 0.033(2) -0.008(2) 0.006(2) -0.001(2)
C35 0.050(3) 0.043(3) 0.035(2) 0.010(2) 0.004(2) -0.003(2)
C15 0.045(3) 0.037(2) 0.039(2) -0.001(2) 0.004(2) 0.000(2)
C29 0.040(3) 0.054(3) 0.033(2) -0.001(2) 0.004(2) -0.010(2)
C7 0.036(3) 0.058(3) 0.042(3) -0.007(2) 0.000(2) -0.017(2)
N1 0.027(2) 0.051(2) 0.040(2) 0.0079(18) 0.0020(17) -0.0028(18)
C23 0.049(3) 0.040(3) 0.050(3) -0.001(2) 0.006(2) -0.002(2)
C36 0.043(3) 0.040(2) 0.033(2) 0.0042(19) 0.007(2) 0.014(2)
C34 0.043(3) 0.058(3) 0.037(2) 0.002(2) 0.005(2) -0.008(2)
C2 0.054(4) 0.087(4) 0.051(3) 0.015(3) 0.018(3) 0.015(3)
C25 0.048(3) 0.040(3) 0.073(4) 0.006(3) 0.003(3) -0.018(2)
C8 0.036(3) 0.037(2) 0.037(2) -0.0052(19) 0.005(2) 0.000(2)
C21 0.045(3) 0.042(3) 0.047(3) 0.011(2) -0.002(2) 0.009(2)
C42 0.032(3) 0.043(3) 0.040(2) 0.003(2) 0.000(2) 0.003(2)
C20 0.063(4) 0.045(3) 0.050(3) 0.013(2) 0.006(3) 0.007(3)
C9 0.054(3) 0.042(3) 0.044(3) -0.004(2) 0.013(2) 0.000(2)
C24 0.052(3) 0.047(3) 0.060(3) 0.007(3) 0.015(3) -0.008(3)
C27 0.047(3) 0.032(2) 0.042(3) -0.002(2) -0.003(2) -0.003(2)
C1 0.033(3) 0.070(3) 0.043(3) 0.018(3) 0.007(2) 0.007(3)
C13 0.043(3) 0.044(3) 0.040(2) -0.010(2) 0.010(2) -0.004(2)
C6 0.035(3) 0.086(4) 0.049(3) 0.016(3) 0.001(2) -0.011(3)
C32 0.054(4) 0.100(5) 0.050(3) -0.009(3) 0.017(3) -0.013(4)
C31 0.052(4) 0.073(4) 0.059(3) -0.008(3) 0.015(3) 0.000(3)
C33 0.061(4) 0.080(4) 0.040(3) 0.007(3) 0.017(3) -0.015(3)
C41 0.039(3) 0.049(3) 0.049(3) 0.003(2) 0.005(2) 0.010(2)
C30 0.052(3) 0.063(3) 0.046(3) 0.005(3) 0.015(3) 0.003(3)
C12 0.060(4) 0.052(3) 0.053(3) -0.015(3) 0.018(3) -0.001(3)
C11 0.055(4) 0.045(3) 0.075(4) -0.017(3) 0.018(3) 0.001(3)
C26 0.057(4) 0.032(2) 0.060(3) -0.005(2) -0.009(3) -0.009(2)
C10 0.065(4) 0.036(2) 0.065(3) -0.006(2) 0.022(3) -0.002(3)
S9 0.0359(8) 0.0677(9) 0.0781(10) 0.0346(8) -0.0056(7) 0.0016(7)
C37 0.055(3) 0.034(2) 0.057(3) -0.002(2) 0.008(3) 0.008(2)
C38 0.065(4) 0.037(3) 0.080(4) 0.001(3) 0.007(3) 0.006(3)
C16 0.066(4) 0.043(3) 0.064(3) 0.006(3) 0.022(3) 0.011(3)
C17 0.077(5) 0.053(3) 0.089(4) 0.006(3) 0.041(4) 0.003(3)
C40 0.037(3) 0.061(3) 0.081(4) 0.005(3) 0.007(3) 0.015(3)
C39 0.070(5) 0.048(3) 0.079(4) 0.008(3) 0.006(3) 0.024(3)
C18 0.089(5) 0.057(4) 0.094(5) 0.019(4) 0.038(4) 0.002(4)
C3 0.072(5) 0.120(6) 0.060(4) 0.032(4) 0.030(4) 0.036(5)
C4 0.048(4) 0.159(8) 0.077(5) 0.061(5) 0.023(4) 0.019(5)
C19 0.081(5) 0.056(3) 0.078(4) 0.024(3) 0.013(4) 0.012(3)
C5 0.044(4) 0.110(6) 0.074(4) 0.024(4) 0.014(3) -0.009(4)

loop_
_atom_type_symbol
_atom_type_description
_atom_type_scat_dispersion_real
_atom_type_scat_dispersion_imag
_atom_type_scat_source
C C 0.0033 0.0016 'International Tables Vol C Tables 4.2.6.8 and 6.1.1.4'
H H 0.0000 0.0000 'International Tables Vol C Tables 4.2.6.8 and 6.1.1.4'
N N 0.0061 0.0033 'International Tables Vol C Tables 4.2.6.8 and 6.1.1.4'
O O 0.0106 0.0060 'International Tables Vol C Tables 4.2.6.8 and 6.1.1.4'
S S 0.1246 0.1234 'International Tables Vol C Tables 4.2.6.8 and 6.1.1.4'
Ni Ni 0.3393 1.1124 'International Tables Vol C Tables 4.2.6.8 and 6.1.1.4'

loop_
_geom_angle_atom_site_label_1
_geom_angle_atom_site_label_2
_geom_angle_atom_site_label_3
_geom_angle
N4 Ni4 S14 166.16(11)
N4 Ni4 S15 86.35(11)
S14 Ni4 S15 92.07(5)
N4 Ni4 S12 87.76(12)
S14 Ni4 S12 94.64(5)
S15 Ni4 S12 172.78(5)
N4 Ni4 Ni5 93.31(12)
S14 Ni4 Ni5 96.46(4)
S15 Ni4 Ni5 51.54(3)
S12 Ni4 Ni5 124.79(5)
N4 Ni4 Ni6 141.69(11)
S14 Ni4 Ni6 52.13(3)
S15 Ni4 Ni6 95.06(3)
S12 Ni4 Ni6 86.99(4)
Ni5 Ni4 Ni6 59.87(2)
N4 Ni4 Ni3 118.14(10)
S14 Ni4 Ni3 52.02(3)
S15 Ni4 Ni3 51.49(4)
S12 Ni4 Ni3 135.50(5)
Ni5 Ni4 Ni3 91.27(3)
Ni6 Ni4 Ni3 91.20(2)
N3 Ni3 S15 86.21(11)
N3 Ni3 S14 168.90(12)
S15 Ni3 S14 91.16(5)
N3 Ni3 S8 89.58(11)
S15 Ni3 S8 175.04(6)
S14 Ni3 S8 93.47(5)
N3 Ni3 Ni2 139.03(12)
S15 Ni3 Ni2 94.58(4)
S14 Ni3 Ni2 51.90(3)
S8 Ni3 Ni2 86.89(4)
N3 Ni3 Ni1 91.71(12)
S15 Ni3 Ni1 50.77(4)
S14 Ni3 Ni1 94.96(4)
S8 Ni3 Ni1 126.88(5)
Ni2 Ni3 Ni1 59.42(2)
N3 Ni3 Ni4 120.52(11)
S15 Ni3 Ni4 51.61(3)
S14 Ni3 Ni4 50.78(3)
S8 Ni3 Ni4 133.21(5)
Ni2 Ni3 Ni4 90.10(2)
Ni1 Ni3 Ni4 89.90(3)
N1 Ni1 S15 167.56(12)
N1 Ni1 S13 87.04(11)
S15 Ni1 S13 91.22(5)
N1 Ni1 S9 87.57(12)
S15 Ni1 S9 95.11(6)
S13 Ni1 S9 172.64(6)
N1 Ni1 Ni2 92.78(12)
S15 Ni1 Ni2 95.83(4)
S13 Ni1 Ni2 51.96(3)
S9 Ni1 Ni2 123.40(5)
N1 Ni1 Ni3 140.55(12)
S15 Ni1 Ni3 51.87(3)
S13 Ni1 Ni3 95.40(4)
S9 Ni1 Ni3 85.62(5)
Ni2 Ni1 Ni3 60.01(2)
N1 Ni1 Ni5 120.88(11)
S15 Ni1 Ni5 50.24(3)
S13 Ni1 Ni5 51.40(3)
S9 Ni1 Ni5 135.95(5)
Ni2 Ni1 Ni5 90.54(3)
Ni3 Ni1 Ni5 89.59(3)
N2 Ni2 S13 167.95(11)
N2 Ni2 S14 86.47(11)
S13 Ni2 S14 90.77(5)
N2 Ni2 S7 89.86(11)
S13 Ni2 S7 92.99(6)
S14 Ni2 S7 176.24(5)
N2 Ni2 Ni1 139.82(11)
S13 Ni2 Ni1 52.14(3)
S14 Ni2 Ni1 96.11(4)
S7 Ni2 Ni1 86.17(5)
N2 Ni2 Ni3 91.62(11)
S13 Ni2 Ni3 95.96(3)
S14 Ni2 Ni3 52.27(3)
S7 Ni2 Ni3 127.12(5)
Ni1 Ni2 Ni3 60.57(2)
N2 Ni2 Ni6 120.90(11)
S13 Ni2 Ni6 49.92(4)
S14 Ni2 Ni6 50.86(3)
S7 Ni2 Ni6 132.31(5)
Ni1 Ni2 Ni6 89.79(3)
Ni3 Ni2 Ni6 90.31(2)
N5 Ni5 S15 165.59(12)
N5 Ni5 S13 86.54(11)
S15 Ni5 S13 89.93(4)
N5 Ni5 S10 90.39(11)
S15 Ni5 S10 94.37(5)
S13 Ni5 S10 173.67(5)
N5 Ni5 Ni4 141.91(12)
S15 Ni5 Ni4 52.30(4)
S13 Ni5 Ni4 94.55(4)
S10 Ni5 Ni4 84.45(4)
N5 Ni5 Ni6 92.47(12)
S15 Ni5 Ni6 96.17(4)
S13 Ni5 Ni6 51.12(4)
S10 Ni5 Ni6 123.60(5)
Ni4 Ni5 Ni6 60.61(2)
N5 Ni5 Ni1 119.01(11)
S15 Ni5 Ni1 49.78(3)
S13 Ni5 Ni1 50.32(3)
S10 Ni5 Ni1 135.80(4)
Ni4 Ni5 Ni1 89.24(3)
Ni6 Ni5 Ni1 89.59(3)
N6 Ni6 S13 172.22(11)
N6 Ni6 S14 90.03(11)
S13 Ni6 S14 90.78(5)
N6 Ni6 S11 89.11(11)
S13 Ni6 S11 89.81(6)
S14 Ni6 S11 177.79(6)
N6 Ni6 Ni5 134.72(10)
S13 Ni6 Ni5 52.87(3)
S14 Ni6 Ni5 95.25(4)
S11 Ni6 Ni5 86.80(5)
N6 Ni6 Ni4 91.56(10)
S13 Ni6 Ni4 94.94(3)
S14 Ni6 Ni4 50.85(3)
S11 Ni6 Ni4 131.22(5)
Ni5 Ni6 Ni4 59.52(2)
N6 Ni6 Ni2 125.81(10)
S13 Ni6 Ni2 50.33(4)
S14 Ni6 Ni2 50.46(3)
S11 Ni6 Ni2 128.83(5)
Ni5 Ni6 Ni2 90.06(3)
Ni4 Ni6 Ni2 88.40(2)
Ni6 S13 Ni2 79.76(5)
Ni6 S13 Ni1 125.11(5)
Ni2 S13 Ni1 75.90(4)
Ni6 S13 Ni5 76.01(4)
Ni2 S13 Ni5 123.94(5)
Ni1 S13 Ni5 78.28(4)
Ni4 S14 Ni2 123.60(6)
Ni4 S14 Ni3 77.20(4)
Ni2 S14 Ni3 75.83(4)
Ni4 S14 Ni6 77.02(4)
Ni2 S14 Ni6 78.68(5)
Ni3 S14 Ni6 123.98(6)
Ni1 S15 Ni5 79.98(5)
Ni1 S15 Ni3 77.36(4)
Ni5 S15 Ni3 125.30(5)
Ni1 S15 Ni4 124.22(5)
Ni5 S15 Ni4 76.16(4)
Ni3 S15 Ni4 76.91(5)
C28 S10 Ni5 109.23(15)
C27 S4 C28 90.2(2)
C13 S2 C14 90.2(2)
C14 S8 Ni3 108.20(16)
C35 S11 Ni6 108.63(16)
C42 S12 Ni4 108.83(17)
C34 S5 C35 89.9(2)
C20 S3 C21 89.2(3)
C6 S1 C7 90.4(3)
C41 S6 C42 90.2(2)
C7 S7 Ni2 109.35(16)
C42 N6 C36 112.3(4)
C42 N6 Ni6 121.7(3)
C36 N6 Ni6 125.5(3)
C14 N2 C8 112.4(4)
C14 N2 Ni2 122.7(3)
C8 N2 Ni2 124.9(3)
C35 N5 C29 111.3(4)
C35 N5 Ni5 122.1(3)
C29 N5 Ni5 126.4(3)
C21 N3 C15 111.2(4)
C21 N3 Ni3 121.8(3)
C15 N3 Ni3 127.0(3)
N4 C22 C27 113.8(4)
N4 C22 C23 125.8(4)
C27 C22 C23 120.4(4)
C28 N4 C22 113.7(4)
C28 N4 Ni4 120.9(3)
C22 N4 Ni4 125.4(3)
N4 C28 S10 127.0(3)
N4 C28 S4 112.6(3)
S10 C28 S4 120.4(3)
N2 C14 S8 127.6(4)
N2 C14 S2 113.6(3)
S8 C14 S2 118.7(3)
N5 C35 S11 127.8(4)
N5 C35 S5 114.7(4)
S11 C35 S5 117.4(3)
C20 C15 C16 120.8(5)
C20 C15 N3 114.1(5)
C16 C15 N3 125.1(4)
C34 C29 N5 114.3(5)
C34 C29 C30 120.0(5)
N5 C29 C30 125.6(4)
N1 C7 S7 127.8(4)
N1 C7 S1 113.7(4)
S7 C7 S1 118.5(3)
C7 N1 C1 112.2(4)
C7 N1 Ni1 121.3(3)
C1 N1 Ni1 126.2(4)
C24 C23 C22 118.5(5)
C37 C36 C41 120.3(4)
C37 C36 N6 126.1(4)
C41 C36 N6 113.6(4)
C29 C34 C33 122.2(5)
C29 C34 S5 109.7(4)
C33 C34 S5 128.1(4)
C3 C2 C1 118.5(6)
C26 C25 C24 121.6(5)
C9 C8 C13 120.6(4)
C9 C8 N2 126.0(4)
C13 C8 N2 113.3(4)
N3 C21 S9 127.0(4)
N3 C21 S3 114.7(4)
S9 C21 S3 118.3(3)
N6 C42 S12 129.5(4)
N6 C42 S6 113.9(3)
S12 C42 S6 116.6(3)
C15 C20 C19 121.3(6)
C15 C20 S3 110.8(4)
C19 C20 S3 127.9(5)
C8 C9 C10 119.1(5)
C25 C24 C23 121.0(5)
C22 C27 C26 120.4(5)
C22 C27 S4 109.7(3)
C26 C27 S4 129.9(4)
N1 C1 C2 125.2(5)
N1 C1 C6 113.2(5)
C2 C1 C6 121.6(5)
C12 C13 C8 120.6(5)
C12 C13 S2 129.0(4)
C8 C13 S2 110.3(3)
C5 C6 C1 119.2(6)
C5 C6 S1 130.2(5)
C1 C6 S1 110.6(4)
C33 C32 C31 121.4(6)
C30 C31 C32 121.2(6)
C32 C33 C34 117.6(6)
C36 C41 C40 121.0(5)
C36 C41 S6 110.0(3)
C40 C41 S6 128.9(4)
C31 C30 C29 117.5(5)
C11 C12 C13 118.5(5)
C12 C11 C10 120.6(5)
C25 C26 C27 118.1(5)
C9 C10 C11 120.5(5)
C21 S9 Ni1 109.06(17)
C38 C37 C36 117.4(5)
C39 C38 C37 123.0(5)
C15 C16 C17 118.8(5)
C16 C17 C18 120.5(6)
C39 C40 C41 117.7(5)
C38 C39 C40 120.5(5)
C19 C18 C17 120.5(6)
C2 C3 C4 119.8(7)
C5 C4 C3 121.5(7)
C18 C19 C20 118.1(6)
C4 C5 C6 119.5(7)

loop_
_geom_bond_atom_site_label_1
_geom_bond_atom_site_label_2
_geom_bond_distance
Ni4 N4 1.961(3)
Ni4 S14 2.1945(11)
Ni4 S15 2.2226(13)
Ni4 S12 2.2260(15)
Ni4 Ni5 2.7277(10)
Ni4 Ni6 2.7577(9)
Ni4 Ni3 2.7620(12)
Ni3 N3 1.987(3)
Ni3 S15 2.2188(12)
Ni3 S14 2.2326(12)
Ni3 S8 2.2404(14)
Ni3 Ni2 2.7371(9)
Ni3 Ni1 2.7523(10)
Ni1 N1 1.969(4)
Ni1 S15 2.1849(13)
Ni1 S13 2.2148(12)
Ni1 S9 2.2298(14)
Ni1 Ni2 2.7207(9)
Ni1 Ni5 2.8178(12)
Ni2 N2 1.967(4)
Ni2 S13 2.2092(13)
Ni2 S14 2.2214(13)
Ni2 S7 2.2326(15)
Ni2 Ni6 2.8245(12)
Ni5 N5 1.970(4)
Ni5 S15 2.1998(12)
Ni5 S13 2.2490(12)
Ni5 S10 2.2581(14)
Ni5 Ni6 2.7373(9)
Ni6 N6 1.972(4)
Ni6 S13 2.1961(13)
Ni6 S14 2.2341(12)
Ni6 S11 2.2360(14)
S10 C28 1.706(5)
S4 C27 1.747(5)
S4 C28 1.757(4)
S2 C13 1.740(5)
S2 C14 1.749(5)
S8 C14 1.705(5)
S11 C35 1.718(5)
S12 C42 1.701(5)
S5 C34 1.738(6)
S5 C35 1.745(5)
S3 C20 1.725(6)
S3 C21 1.739(5)
S1 C6 1.702(6)
S1 C7 1.748(5)
S6 C41 1.733(5)
S6 C42 1.763(5)
S7 C7 1.709(6)
N6 C42 1.310(6)
N6 C36 1.415(5)
N2 C14 1.325(6)
N2 C8 1.411(5)
N5 C35 1.313(6)
N5 C29 1.410(6)
N3 C21 1.307(6)
N3 C15 1.402(6)
C22 N4 1.388(5)
C22 C27 1.394(6)
C22 C23 1.403(7)
N4 C28 1.319(6)
C15 C20 1.368(7)
C15 C16 1.373(7)
C29 C34 1.394(6)
C29 C30 1.407(7)
C7 N1 1.314(6)
N1 C1 1.395(6)
C23 C24 1.382(6)
C36 C37 1.384(6)
C36 C41 1.406(6)
C34 C33 1.385(7)
C2 C3 1.390(8)
C2 C1 1.408(8)
C25 C26 1.380(8)
C25 C24 1.381(7)
C8 C9 1.380(6)
C8 C13 1.398(6)
C21 S9 1.723(5)
C20 C19 1.398(7)
C9 C10 1.383(6)
C27 C26 1.406(6)
C1 C6 1.408(7)
C13 C12 1.389(6)
C6 C5 1.396(8)
C32 C33 1.365(8)
C32 C31 1.411(8)
C31 C30 1.377(7)
C41 C40 1.406(7)
C12 C11 1.387(7)
C11 C10 1.399(7)
C37 C38 1.380(7)
C38 C39 1.381(8)
C16 C17 1.388(7)
C17 C18 1.392(8)
C40 C39 1.374(7)
C18 C19 1.375(9)
C3 C4 1.414(11)
C4 C5 1.382(10)

loop_
_platon_squeeze_void_nr
_platon_squeeze_void_average_x
_platon_squeeze_void_average_y
_platon_squeeze_void_average_z
_platon_squeeze_void_volume
_platon_squeeze_void_count_electrons
_platon_squeeze_void_content
1 -0.041 0.237 0.111 303 54 ' '
2 0.041 -0.237 0.889 303 54 ' '
3 0.541 0.737 0.389 303 53 ' '
4 0.459 0.263 0.611 303 54 ' '
